data_1566808
loop_
_publ_author_name
'Tang, Qi'
'Shi, Xiaodong'
'Richardson, David'
'Wojtas, Lukasz'
'Shan, Chuan'
'He, Ying'
'Lan, Yu'
'Yuan, Teng'
'Ye, Xiaohan'
'Li, Shi-Jun'
'Zhao, Kai'

_publ_section_title
;
 Design and Synthesis of Stable Four-Coordinated Benzotriazole-Borane with
 Tunable Fluorescence Emission
;
_journal_name_full 'Chemical Science'
_journal_paper_doi 10.1039/D2SC01103D
_journal_year 2022
_chemical_formula_moiety 'C21 H15 B N4'
_chemical_formula_sum 'C21 H15 B N4'
_chemical_formula_weight 334.18
_space_group_crystal_system triclinic
_space_group_IT_number 2
_space_group_name_Hall '-P 1'
_space_group_name_H-M_alt 'P -1'
_atom_sites_solution_hydrogens mixed
_audit_creation_date 2021-08-04
_audit_creation_method
;
Olex2 1.3
(compiled 2020.11.12 svn.r5f609507 for OlexSys, GUI svn.r6272)
;
_audit_update_record
;
2021-10-03 deposited with the CCDC.	2022-04-18 downloaded from the CCDC.
;
_cell_angle_alpha 112.050(2)
_cell_angle_beta 100.947(2)
_cell_angle_gamma 100.116(2)
_cell_formula_units_Z 2
_cell_length_a 9.6002(3)
_cell_length_b 9.8523(3)
_cell_length_c 10.4405(3)
_cell_measurement_reflns_used 8102
_cell_measurement_temperature 100.0
_cell_measurement_theta_max 77.890
_cell_measurement_theta_min 4.761
_cell_volume 864.90(5)
_computing_cell_refinement 'SAINT V8.40B (?, 2016)'
_computing_data_reduction 'SAINT V8.40B (?, 2016)'
_computing_molecular_graphics 'Olex2 1.3 (Dolomanov et al., 2009)'
_computing_publication_material 'Olex2 1.3 (Dolomanov et al., 2009)'
_computing_structure_refinement 'XL  (Sheldrick, 2008)'
_diffrn_ambient_temperature 100.0
_diffrn_measured_fraction_theta_full 1.000
_diffrn_measured_fraction_theta_max 0.980
_diffrn_measurement_device_type 'Bruker D8 Venture Photon II CPAD'
_diffrn_radiation_type CuK\a
_diffrn_radiation_wavelength 1.54178
_diffrn_reflns_av_R_equivalents 0.1189
_diffrn_reflns_av_unetI/netI 0.0433
_diffrn_reflns_Laue_measured_fraction_full 1.000
_diffrn_reflns_Laue_measured_fraction_max 0.980
_diffrn_reflns_limit_h_max 11
_diffrn_reflns_limit_h_min -12
_diffrn_reflns_limit_k_max 12
_diffrn_reflns_limit_k_min -12
_diffrn_reflns_limit_l_max 13
_diffrn_reflns_limit_l_min -13
_diffrn_reflns_number 3671
_diffrn_reflns_point_group_measured_fraction_full 1.000
_diffrn_reflns_point_group_measured_fraction_max 0.980
_diffrn_reflns_theta_full 67.679
_diffrn_reflns_theta_max 78.873
_diffrn_reflns_theta_min 4.761
_diffrn_source_current 1.0
_diffrn_source_power 0.05
_diffrn_source_voltage 50.0
_exptl_absorpt_coefficient_mu 0.608
_exptl_absorpt_correction_T_max 1
_exptl_absorpt_correction_T_min 0.529682
_exptl_absorpt_correction_type multi-scan
_exptl_absorpt_process_details
;
 TWINABS-2012/1 (Bruker,2012) was used for absorption correction.

Final HKLF 4 output contains 31922 reflections, Rint = 0.1189
 (20589 with I > 3sig(I), Rint = 0.1141)
;
_exptl_crystal_density_diffrn 1.283
_exptl_crystal_description block
_exptl_crystal_F_000 348
_exptl_crystal_size_max 0.52
_exptl_crystal_size_mid 0.32
_exptl_crystal_size_min 0.05
_refine_diff_density_max 0.273
_refine_diff_density_min -0.347
_refine_diff_density_rms 0.061
_refine_ls_extinction_method none
_refine_ls_goodness_of_fit_ref 1.075
_refine_ls_hydrogen_treatment mixed
_refine_ls_matrix_type full
_refine_ls_number_parameters 243
_refine_ls_number_reflns 3671
_refine_ls_number_restraints 0
_refine_ls_restrained_S_all 1.075
_refine_ls_R_factor_all 0.0583
_refine_ls_R_factor_gt 0.0525
_refine_ls_shift/su_max 0.001
_refine_ls_shift/su_mean 0.000
_refine_ls_structure_factor_coef Fsqd
_refine_ls_weighting_details 'w=1/[\s^2^(Fo^2^)+(0.0868P)^2^+0.3074P] where P=(Fo^2^+2Fc^2^)/3'
_refine_ls_weighting_scheme calc
_refine_ls_wR_factor_gt 0.1438
_refine_ls_wR_factor_ref 0.1488
_reflns_Friedel_coverage 0.000
_reflns_number_gt 3281
_reflns_number_total 3671
_reflns_threshold_expression 'I > 2\s(I)'
_cod_data_source_file d2sc01103d2.cif
_cod_data_source_block N2_163_1
_cod_database_code 1566808
_shelx_shelxl_version_number 2018/3
_shelx_space_group_comment
;
The symmetry employed for this shelxl refinement is uniquely defined
by the following loop, which should always be used as a source of
symmetry information in preference to the above space-group names.
They are only intended as comments.
;
_shelx_estimated_absorpt_t_max 0.970
_shelx_estimated_absorpt_t_min 0.743
_olex2_refinement_description
;
1. Fixed Uiso
 At 1.2 times of:
  All C(H) groups
2.a Aromatic/amide H refined with riding coordinates:
 C10(H10), C11(H11), C12(H12), C14(H14), C15(H15), C16(H16), C17(H17),
 C18(H18), C22(H22), C23(H23), C24(H24), C25(H25), C26(H26)
;
_olex2_submission_special_instructions 'No special instructions were received'

loop_
_space_group_symop_operation_xyz
'x, y, z'
'-x, -y, -z'

loop_
_atom_site_label
_atom_site_type_symbol
_atom_site_fract_x
_atom_site_fract_y
_atom_site_fract_z
_atom_site_U_iso_or_equiv
_atom_site_adp_type
_atom_site_occupancy
_atom_site_site_symmetry_order
_atom_site_calc_flag
_atom_site_refinement_flags_posn
_atom_site_refinement_flags_adp
_atom_site_refinement_flags_occupancy
_atom_site_disorder_assembly
_atom_site_disorder_group
N1 N 0.92491(15) 0.88856(16) 0.58327(15) 0.0301(3) Uani 1 1 d . . . . .
C2 C 0.82815(16) 0.78796(16) 0.56144(14) 0.0212(3) Uani 1 1 d . . . . .
B3 B 0.70126(18) 0.64573(18) 0.53563(16) 0.0201(3) Uani 1 1 d . . . . .
H3A H 0.673(2) 0.664(2) 0.639(2) 0.027(5) Uiso 1 1 d . . . . .
H3B H 0.736(2) 0.540(2) 0.493(2) 0.033(5) Uiso 1 1 d . . . . .
N4 N 0.55858(13) 0.63001(13) 0.41965(12) 0.0179(3) Uani 1 1 d . . . . .
N5 N 0.52444(13) 0.51981(13) 0.28904(12) 0.0185(3) Uani 1 1 d . . . . .
N6 N 0.39739(13) 0.52496(13) 0.21525(12) 0.0175(3) Uani 1 1 d . . . . .
C7 C 0.34577(16) 0.63848(15) 0.29877(14) 0.0182(3) Uani 1 1 d . . . . .
C8 C 0.45293(15) 0.70837(15) 0.43157(14) 0.0175(3) Uani 1 1 d . . . . .
C9 C 0.43663(16) 0.83307(16) 0.54709(15) 0.0202(3) Uani 1 1 d . . . . .
C10 C 0.30629(17) 0.87332(17) 0.51793(16) 0.0249(3) Uani 1 1 d . . . . .
H10 H 0.289963 0.955956 0.591902 0.030 Uiso 1 1 calc R U . . .
C11 C 0.19759(17) 0.79820(17) 0.38488(16) 0.0258(3) Uani 1 1 d . . . . .
H11 H 0.110107 0.830156 0.372984 0.031 Uiso 1 1 calc R U . . .
C12 C 0.21417(16) 0.67959(16) 0.27120(15) 0.0221(3) Uani 1 1 d . . . . .
H12 H 0.141701 0.629111 0.180514 0.027 Uiso 1 1 calc R U . . .
C13 C 0.32963(15) 0.41682(15) 0.06861(14) 0.0178(3) Uani 1 1 d . . . . .
C14 C 0.31488(15) 0.26339(15) 0.03277(14) 0.0189(3) Uani 1 1 d . . . . .
H14 H 0.351305 0.229842 0.103491 0.023 Uiso 1 1 calc R U . . .
C15 C 0.24544(16) 0.15996(15) -0.10930(15) 0.0208(3) Uani 1 1 d . . . . .
H15 H 0.234371 0.054384 -0.136269 0.025 Uiso 1 1 calc R U . . .
C16 C 0.19202(16) 0.20986(16) -0.21229(15) 0.0203(3) Uani 1 1 d . . . . .
H16 H 0.144300 0.138325 -0.308991 0.024 Uiso 1 1 calc R U . . .
C17 C 0.20839(16) 0.36420(16) -0.17387(15) 0.0214(3) Uani 1 1 d . . . . .
H17 H 0.172026 0.398013 -0.244401 0.026 Uiso 1 1 calc R U . . .
C18 C 0.27803(16) 0.46934(15) -0.03215(15) 0.0214(3) Uani 1 1 d . . . . .
H18 H 0.289923 0.575051 -0.005058 0.026 Uiso 1 1 calc R U . . .
C19 C 0.54374(16) 0.91714(16) 0.68349(15) 0.0207(3) Uani 1 1 d . . . . .
C20 C 0.62693(16) 0.99996(16) 0.80035(15) 0.0209(3) Uani 1 1 d . . . . .
C21 C 0.72304(16) 1.09829(15) 0.94108(15) 0.0191(3) Uani 1 1 d . . . . .
C22 C 0.87644(17) 1.12804(18) 0.97015(16) 0.0259(3) Uani 1 1 d . . . . .
H22 H 0.919725 1.082807 0.895747 0.031 Uiso 1 1 calc R U . . .
C23 C 0.96500(18) 1.22412(19) 1.10849(18) 0.0304(4) Uani 1 1 d . . . . .
H23 H 1.069118 1.243993 1.128368 0.036 Uiso 1 1 calc R U . . .
C24 C 0.90323(18) 1.29137(17) 1.21794(16) 0.0275(4) Uani 1 1 d . . . . .
H24 H 0.965004 1.357614 1.311909 0.033 Uiso 1 1 calc R U . . .
C25 C 0.75131(17) 1.26196(16) 1.19025(15) 0.0224(3) Uani 1 1 d . . . . .
H25 H 0.708834 1.307340 1.265299 0.027 Uiso 1 1 calc R U . . .
C26 C 0.66159(16) 1.16609(15) 1.05264(15) 0.0202(3) Uani 1 1 d . . . . .
H26 H 0.557541 1.146168 1.033788 0.024 Uiso 1 1 calc R U . . .

loop_
_atom_site_aniso_label
_atom_site_aniso_U_11
_atom_site_aniso_U_22
_atom_site_aniso_U_33
_atom_site_aniso_U_23
_atom_site_aniso_U_13
_atom_site_aniso_U_12
N1 0.0313(7) 0.0255(7) 0.0229(7) 0.0093(6) -0.0045(5) -0.0027(6)
C2 0.0265(7) 0.0201(7) 0.0088(6) 0.0032(5) -0.0044(5) 0.0036(6)
B3 0.0249(8) 0.0148(7) 0.0108(7) 0.0020(6) -0.0050(6) 0.0002(6)
N4 0.0237(6) 0.0128(5) 0.0080(5) 0.0007(4) -0.0027(4) -0.0008(4)
N5 0.0222(6) 0.0149(5) 0.0090(5) 0.0015(4) -0.0036(4) -0.0003(4)
N6 0.0223(6) 0.0135(5) 0.0080(5) 0.0011(4) -0.0041(4) 0.0010(4)
C7 0.0247(7) 0.0124(6) 0.0098(6) 0.0021(5) -0.0021(5) 0.0000(5)
C8 0.0226(7) 0.0124(6) 0.0089(6) 0.0013(5) -0.0028(5) -0.0011(5)
C9 0.0269(7) 0.0148(6) 0.0118(6) 0.0026(5) -0.0001(5) 0.0010(5)
C10 0.0324(8) 0.0184(7) 0.0161(7) 0.0018(6) 0.0008(6) 0.0069(6)
C11 0.0283(8) 0.0216(7) 0.0199(7) 0.0045(6) -0.0016(6) 0.0072(6)
C12 0.0255(7) 0.0183(7) 0.0140(7) 0.0035(5) -0.0039(5) 0.0031(6)
C13 0.0212(7) 0.0139(6) 0.0082(6) -0.0002(5) -0.0026(5) -0.0012(5)
C14 0.0247(7) 0.0162(7) 0.0109(6) 0.0045(5) -0.0016(5) 0.0037(5)
C15 0.0288(7) 0.0129(6) 0.0129(7) 0.0020(5) -0.0012(5) 0.0028(5)
C16 0.0230(7) 0.0165(7) 0.0101(6) -0.0005(5) -0.0030(5) 0.0005(5)
C17 0.0284(8) 0.0186(7) 0.0109(6) 0.0056(5) -0.0034(5) 0.0028(6)
C18 0.0300(8) 0.0123(6) 0.0138(7) 0.0038(5) -0.0021(6) -0.0005(5)
C19 0.0288(7) 0.0151(6) 0.0117(7) 0.0026(5) 0.0004(6) 0.0029(6)
C20 0.0287(7) 0.0151(6) 0.0136(7) 0.0042(6) 0.0004(6) 0.0033(6)
C21 0.0275(7) 0.0112(6) 0.0122(6) 0.0037(5) -0.0025(5) 0.0010(5)
C22 0.0278(8) 0.0244(7) 0.0183(7) 0.0051(6) 0.0025(6) 0.0034(6)
C23 0.0237(8) 0.0310(8) 0.0240(8) 0.0064(7) -0.0036(6) 0.0005(6)
C24 0.0337(8) 0.0195(7) 0.0143(7) 0.0019(6) -0.0084(6) -0.0004(6)
C25 0.0355(8) 0.0146(6) 0.0110(6) 0.0025(5) 0.0002(6) 0.0055(6)
C26 0.0245(7) 0.0144(6) 0.0151(7) 0.0039(5) -0.0018(5) 0.0022(5)

loop_
_atom_type_symbol
_atom_type_description
_atom_type_scat_dispersion_real
_atom_type_scat_dispersion_imag
_atom_type_scat_source
C C 0.0181 0.0091 'International Tables Vol C Tables 4.2.6.8 and 6.1.1.4'
H H 0.0000 0.0000 'International Tables Vol C Tables 4.2.6.8 and 6.1.1.4'
B B 0.0090 0.0039 'International Tables Vol C Tables 4.2.6.8 and 6.1.1.4'
N N 0.0311 0.0180 'International Tables Vol C Tables 4.2.6.8 and 6.1.1.4'

loop_
_geom_angle_atom_site_label_1
_geom_angle_atom_site_label_2
_geom_angle_atom_site_label_3
_geom_angle
_geom_angle_site_symmetry_1
_geom_angle_site_symmetry_3
_geom_angle_publ_flag
N1 C2 B3 176.77(15) . . ?
C2 B3 H3A 108.9(10) . . ?
C2 B3 H3B 110.5(10) . . ?
C2 B3 N4 109.47(11) . . ?
H3A B3 H3B 111.5(15) . . ?
N4 B3 H3A 108.6(10) . . ?
N4 B3 H3B 107.9(10) . . ?
N5 N4 B3 118.38(11) . . ?
N5 N4 C8 110.44(11) . . ?
C8 N4 B3 131.07(11) . . ?
N4 N5 N6 106.98(11) . . ?
N5 N6 C7 111.47(11) . . ?
N5 N6 C13 120.41(11) . . ?
C7 N6 C13 128.09(12) . . ?
N6 C7 C8 104.50(12) . . ?
N6 C7 C12 131.70(13) . . ?
C8 C7 C12 123.72(13) . . ?
N4 C8 C7 106.57(11) . . ?
N4 C8 C9 132.80(13) . . ?
C7 C8 C9 120.60(13) . . ?
C8 C9 C19 124.65(13) . . ?
C10 C9 C8 115.01(13) . . ?
C10 C9 C19 120.32(13) . . ?
C9 C10 H10 118.3 . . ?
C9 C10 C11 123.44(14) . . ?
C11 C10 H10 118.3 . . ?
C10 C11 H11 119.1 . . ?
C12 C11 C10 121.90(14) . . ?
C12 C11 H11 119.1 . . ?
C7 C12 H12 122.4 . . ?
C11 C12 C7 115.27(13) . . ?
C11 C12 H12 122.4 . . ?
C14 C13 N6 119.20(12) . . ?
C18 C13 N6 118.58(12) . . ?
C18 C13 C14 122.21(12) . . ?
C13 C14 H14 120.8 . . ?
C13 C14 C15 118.32(12) . . ?
C15 C14 H14 120.8 . . ?
C14 C15 H15 119.7 . . ?
C14 C15 C16 120.54(12) . . ?
C16 C15 H15 119.7 . . ?
C15 C16 H16 120.0 . . ?
C17 C16 C15 120.09(12) . . ?
C17 C16 H16 120.0 . . ?
C16 C17 H17 119.9 . . ?
C16 C17 C18 120.10(13) . . ?
C18 C17 H17 119.9 . . ?
C13 C18 C17 118.73(12) . . ?
C13 C18 H18 120.6 . . ?
C17 C18 H18 120.6 . . ?
C20 C19 C9 173.18(15) . . ?
C19 C20 C21 178.57(16) . . ?
C22 C21 C20 121.74(13) . . ?
C22 C21 C26 119.22(13) . . ?
C26 C21 C20 119.04(13) . . ?
C21 C22 H22 120.2 . . ?
C23 C22 C21 119.58(14) . . ?
C23 C22 H22 120.2 . . ?
C22 C23 H23 119.6 . . ?
C24 C23 C22 120.78(15) . . ?
C24 C23 H23 119.6 . . ?
C23 C24 H24 120.0 . . ?
C25 C24 C23 120.02(14) . . ?
C25 C24 H24 120.0 . . ?
C24 C25 H25 120.1 . . ?
C24 C25 C26 119.79(14) . . ?
C26 C25 H25 120.1 . . ?
C21 C26 H26 119.7 . . ?
C25 C26 C21 120.61(14) . . ?
C25 C26 H26 119.7 . . ?

loop_
_geom_bond_atom_site_label_1
_geom_bond_atom_site_label_2
_geom_bond_distance
_geom_bond_site_symmetry_2
_geom_bond_publ_flag
N1 C2 1.151(2) . ?
C2 B3 1.585(2) . ?
B3 H3A 1.121(19) . ?
B3 H3B 1.11(2) . ?
B3 N4 1.5878(19) . ?
N4 N5 1.3188(15) . ?
N4 C8 1.3752(18) . ?
N5 N6 1.3334(16) . ?
N6 C7 1.3724(18) . ?
N6 C13 1.4338(16) . ?
C7 C8 1.3956(18) . ?
C7 C12 1.404(2) . ?
C8 C9 1.4196(19) . ?
C9 C10 1.391(2) . ?
C9 C19 1.4249(19) . ?
C10 H10 0.9500 . ?
C10 C11 1.405(2) . ?
C11 H11 0.9500 . ?
C11 C12 1.377(2) . ?
C12 H12 0.9500 . ?
C13 C14 1.3875(19) . ?
C13 C18 1.386(2) . ?
C14 H14 0.9500 . ?
C14 C15 1.3906(18) . ?
C15 H15 0.9500 . ?
C15 C16 1.392(2) . ?
C16 H16 0.9500 . ?
C16 C17 1.390(2) . ?
C17 H17 0.9500 . ?
C17 C18 1.3927(18) . ?
C18 H18 0.9500 . ?
C19 C20 1.202(2) . ?
C20 C21 1.4321(18) . ?
C21 C22 1.400(2) . ?
C21 C26 1.402(2) . ?
C22 H22 0.9500 . ?
C22 C23 1.389(2) . ?
C23 H23 0.9500 . ?
C23 C24 1.387(2) . ?
C24 H24 0.9500 . ?
C24 C25 1.387(2) . ?
C25 H25 0.9500 . ?
C25 C26 1.3869(19) . ?
C26 H26 0.9500 . ?

loop_
_geom_torsion_atom_site_label_1
_geom_torsion_atom_site_label_2
_geom_torsion_atom_site_label_3
_geom_torsion_atom_site_label_4
_geom_torsion
_geom_torsion_site_symmetry_1
_geom_torsion_site_symmetry_2
_geom_torsion_site_symmetry_3
_geom_torsion_site_symmetry_4
_geom_torsion_publ_flag
C2 B3 N4 N5 106.23(13) . . . . ?
C2 B3 N4 C8 -78.04(18) . . . . ?
B3 N4 N5 N6 176.48(11) . . . . ?
B3 N4 C8 C7 -174.96(13) . . . . ?
B3 N4 C8 C9 3.2(2) . . . . ?
N4 N5 N6 C7 -0.94(15) . . . . ?
N4 N5 N6 C13 -179.05(11) . . . . ?
N4 C8 C9 C10 -175.72(15) . . . . ?
N4 C8 C9 C19 5.8(2) . . . . ?
N5 N4 C8 C7 1.03(15) . . . . ?
N5 N4 C8 C9 179.22(14) . . . . ?
N5 N6 C7 C8 1.54(15) . . . . ?
N5 N6 C7 C12 -175.11(14) . . . . ?
N5 N6 C13 C14 47.97(18) . . . . ?
N5 N6 C13 C18 -133.44(14) . . . . ?
N6 C7 C8 N4 -1.51(14) . . . . ?
N6 C7 C8 C9 -179.97(12) . . . . ?
N6 C7 C12 C11 177.42(15) . . . . ?
N6 C13 C14 C15 178.36(12) . . . . ?
N6 C13 C18 C17 -178.20(13) . . . . ?
C7 N6 C13 C14 -129.80(15) . . . . ?
C7 N6 C13 C18 48.8(2) . . . . ?
C7 C8 C9 C10 2.3(2) . . . . ?
C7 C8 C9 C19 -176.19(13) . . . . ?
C8 N4 N5 N6 -0.09(14) . . . . ?
C8 C7 C12 C11 1.3(2) . . . . ?
C8 C9 C10 C11 -0.2(2) . . . . ?
C9 C10 C11 C12 -1.4(3) . . . . ?
C10 C11 C12 C7 0.8(2) . . . . ?
C12 C7 C8 N4 175.48(13) . . . . ?
C12 C7 C8 C9 -3.0(2) . . . . ?
C13 N6 C7 C8 179.47(12) . . . . ?
C13 N6 C7 C12 2.8(2) . . . . ?
C13 C14 C15 C16 -0.2(2) . . . . ?
C14 C13 C18 C17 0.3(2) . . . . ?
C14 C15 C16 C17 0.3(2) . . . . ?
C15 C16 C17 C18 -0.1(2) . . . . ?
C16 C17 C18 C13 -0.2(2) . . . . ?
C18 C13 C14 C15 -0.2(2) . . . . ?
C19 C9 C10 C11 178.34(14) . . . . ?
C20 C21 C22 C23 -179.93(14) . . . . ?
C20 C21 C26 C25 -179.98(12) . . . . ?
C21 C22 C23 C24 -0.3(2) . . . . ?
C22 C21 C26 C25 0.2(2) . . . . ?
C22 C23 C24 C25 0.6(3) . . . . ?
C23 C24 C25 C26 -0.5(2) . . . . ?
C24 C25 C26 C21 0.1(2) . . . . ?
C26 C21 C22 C23 -0.1(2) . . . . ?
